data_4121885
loop_
_publ_author_name
'Powner, Matthew W.'
'Sutherland, John D.'
'Szostak, Jack W.'

_publ_section_title
;
 Chemoselective Multicomponent One-Pot Assembly of Purine Precursors in
 Water
;
_journal_coden_ASTM JACSAT
_journal_issue 11
_journal_name_full 'Journal of the American Chemical Society'
_journal_page_first 4149
_journal_page_last 4150
_journal_paper_doi 10.1021/ja2002023
_journal_volume 133
_journal_year 2011
_chemical_formula_sum 'C10 H12 N6 O3'
_chemical_formula_weight 264.25
_space_group_IT_number 14
_symmetry_cell_setting monoclinic
_symmetry_space_group_name_Hall '-P 2yn'
_symmetry_space_group_name_H-M 'P 1 21/n 1'
_atom_sites_solution_hydrogens geom
_atom_sites_solution_primary direct
_atom_sites_solution_secondary difmap
_audit_creation_method SHELXL-97
_cell_angle_alpha 90.00
_cell_angle_beta 92.311(2)
_cell_angle_gamma 90.00
_cell_formula_units_Z 8
_cell_length_a 9.9777(10)
_cell_length_b 20.156(2)
_cell_length_c 11.0109(11)
_cell_measurement_reflns_used 2316
_cell_measurement_temperature 100(2)
_cell_measurement_theta_max 26.4
_cell_measurement_theta_min 2.70
_cell_volume 2212.6(4)
_computing_cell_refinement 'SAINT 7.46A (Bruker-AXS, 2009)'
_computing_data_collection 'APEX2 v2009.3.0 (Bruker-AXS, 2009)'
_computing_data_reduction 'SAINT 7.46A (Bruker-AXS, 2009)'
_computing_molecular_graphics 'Bruker SHELXTL'
_computing_publication_material 'Bruker SHELXTL'
_computing_structure_refinement 'SHELXL-97 (Sheldrick, 2008)'
_computing_structure_solution 'SHELXS-97 (Sheldrick, 2008)'
_diffrn_ambient_temperature 100(2)
_diffrn_measured_fraction_theta_full 1.000
_diffrn_measured_fraction_theta_max 1.000
_diffrn_measurement_device_type 'CCD area detector'
_diffrn_measurement_method 'phi and omega scans'
_diffrn_radiation_monochromator graphite
_diffrn_radiation_source 'fine-focus sealed tube'
_diffrn_radiation_type MoK\a
_diffrn_radiation_wavelength 0.71073
_diffrn_reflns_av_R_equivalents 0.0567
_diffrn_reflns_av_sigmaI/netI 0.0502
_diffrn_reflns_limit_h_max 12
_diffrn_reflns_limit_h_min -12
_diffrn_reflns_limit_k_max 25
_diffrn_reflns_limit_k_min -25
_diffrn_reflns_limit_l_max 14
_diffrn_reflns_limit_l_min -14
_diffrn_reflns_number 21475
_diffrn_reflns_theta_full 27.12
_diffrn_reflns_theta_max 27.12
_diffrn_reflns_theta_min 2.02
_exptl_absorpt_coefficient_mu 0.122
_exptl_absorpt_correction_T_max 0.9879
_exptl_absorpt_correction_T_min 0.9574
_exptl_absorpt_correction_type multi-scan
_exptl_absorpt_process_details sadabs
_exptl_crystal_colour colorless
_exptl_crystal_density_diffrn 1.587
_exptl_crystal_density_method 'not measured'
_exptl_crystal_description needle
_exptl_crystal_F_000 1104
_exptl_crystal_size_max 0.36
_exptl_crystal_size_mid 0.12
_exptl_crystal_size_min 0.10
_refine_diff_density_max 0.310
_refine_diff_density_min -0.259
_refine_diff_density_rms 0.059
_refine_ls_extinction_method none
_refine_ls_goodness_of_fit_ref 1.013
_refine_ls_hydrogen_treatment mixed
_refine_ls_matrix_type full
_refine_ls_number_parameters 383
_refine_ls_number_reflns 4896
_refine_ls_number_restraints 0
_refine_ls_restrained_S_all 1.013
_refine_ls_R_factor_all 0.0817
_refine_ls_R_factor_gt 0.0446
_refine_ls_shift/su_max 0.001
_refine_ls_shift/su_mean 0.000
_refine_ls_structure_factor_coef Fsqd
_refine_ls_weighting_details 'calc w=1/[\s^2^(Fo^2^)+(0.0496P)^2^+0.6117P] where P=(Fo^2^+2Fc^2^)/3'
_refine_ls_weighting_scheme calc
_refine_ls_wR_factor_gt 0.0975
_refine_ls_wR_factor_ref 0.1163
_reflns_number_gt 3255
_reflns_number_total 4896
_reflns_threshold_expression >2sigma(I)
_cod_duplicate_entry 4105799
_cod_data_source_file ja2002023_si_002.cif
_cod_data_source_block MP2-32-28
_cod_depositor_comments
;
The following automatic conversions were performed:

'_symmetry_cell_setting' value 'Monoclinic' changed to 'monoclinic'
according to
/usr/data/users/saulius/automatic-downloads/retrospective/ACS/lib/dictionaries/cif_core.dic
dictionary named 'cif_core.dic' version 2.4.2 from 2011-04-26.

Automatic conversion script
Id: cif_fix_values 2281 2013-09-26 08:29:07Z andrius 
;
_cod_original_sg_symbol_H-M P21/n
_cod_database_code 4121885

loop_
_symmetry_equiv_pos_as_xyz
'x, y, z'
'-x+1/2, y+1/2, -z+1/2'
'-x, -y, -z'
'x-1/2, -y-1/2, z-1/2'

loop_
_atom_site_label
_atom_site_type_symbol
_atom_site_fract_x
_atom_site_fract_y
_atom_site_fract_z
_atom_site_U_iso_or_equiv
_atom_site_adp_type
_atom_site_occupancy
_atom_site_symmetry_multiplicity
_atom_site_calc_flag
_atom_site_refinement_flags
O1 O 0.18287(13) 0.76667(6) 0.27239(12) 0.0142(3) Uani 1 1 d .
O2 O -0.06903(14) 0.62471(7) 0.39686(12) 0.0149(3) Uani 1 1 d .
O3 O 0.16341(15) 0.54638(7) 0.45357(13) 0.0223(4) Uani 1 1 d .
N1 N 0.24140(18) 0.86174(9) 0.17730(16) 0.0159(4) Uani 1 1 d .
N2 N 0.05674(16) 0.79900(8) 0.10578(14) 0.0141(4) Uani 1 1 d .
N3 N 0.17908(16) 0.63122(8) 0.15107(14) 0.0123(4) Uani 1 1 d .
N4 N -0.05568(16) 0.63084(8) -0.11155(14) 0.0151(4) Uani 1 1 d .
N5 N -0.00788(16) 0.68596(8) 0.05924(14) 0.0123(4) Uani 1 1 d .
N6 N 0.17184(18) 0.49733(9) -0.12597(16) 0.0203(4) Uani 1 1 d .
C1 C 0.1570(2) 0.81095(9) 0.18052(17) 0.0129(4) Uani 1 1 d .
C2 C -0.00851(19) 0.73942(9) 0.14978(17) 0.0122(4) Uani 1 1 d .
H2A H -0.1029 0.7499 0.1701 0.015 Uiso 1 1 calc R
C3 C 0.07314(19) 0.71920(9) 0.26674(17) 0.0123(4) Uani 1 1 d .
H3B H 0.0163 0.7263 0.3384 0.015 Uiso 1 1 calc R
C4 C 0.12694(19) 0.64882(9) 0.27093(17) 0.0124(4) Uani 1 1 d .
H4 H 0.2027 0.6467 0.3331 0.015 Uiso 1 1 calc R
C5 C 0.08563(18) 0.63644(9) 0.05626(17) 0.0116(4) Uani 1 1 d .
C6 C 0.05573(19) 0.60231(9) -0.05036(17) 0.0139(4) Uani 1 1 d .
C7 C -0.0903(2) 0.67988(10) -0.04235(18) 0.0148(4) Uani 1 1 d .
H7 H -0.1645 0.7082 -0.0605 0.018 Uiso 1 1 calc R
C8 C 0.01752(19) 0.59889(9) 0.30731(17) 0.0132(4) Uani 1 1 d .
H8 H -0.0397 0.5896 0.2326 0.016 Uiso 1 1 calc R
C9 C 0.0792(2) 0.53349(10) 0.34855(18) 0.0162(4) Uani 1 1 d .
H9B H 0.0079 0.5016 0.3684 0.019 Uiso 1 1 calc R
H9A H 0.1324 0.5143 0.2832 0.019 Uiso 1 1 calc R
C10 C 0.11987(19) 0.54457(10) -0.09328(17) 0.0147(4) Uani 1 1 d .
H2 H -0.015(3) 0.6413(14) 0.461(3) 0.057(9) Uiso 1 1 d .
H3 H 0.212(3) 0.5093(14) 0.479(2) 0.051(8) Uiso 1 1 d .
H1A H 0.305(3) 0.8702(13) 0.236(2) 0.039(8) Uiso 1 1 d .
H1B H 0.223(2) 0.8921(12) 0.119(2) 0.029(7) Uiso 1 1 d .
H3A H 0.227(2) 0.5947(12) 0.146(2) 0.024(6) Uiso 1 1 d .
O11 O 0.67470(13) 0.77398(6) 0.25116(12) 0.0154(3) Uani 1 1 d .
O12 O 0.44809(14) 0.63368(7) 0.40298(13) 0.0165(3) Uani 1 1 d .
O13 O 0.70077(15) 0.56093(7) 0.45454(13) 0.0166(3) Uani 1 1 d .
N11 N 0.74030(18) 0.86343(9) 0.14559(17) 0.0180(4) Uani 1 1 d .
N12 N 0.54908(16) 0.80197(8) 0.08247(15) 0.0147(4) Uani 1 1 d .
N13 N 0.66923(16) 0.63522(8) 0.13664(15) 0.0135(4) Uani 1 1 d .
N14 N 0.43019(16) 0.63109(8) -0.12247(15) 0.0151(4) Uani 1 1 d .
N15 N 0.48002(16) 0.68842(8) 0.04582(14) 0.0121(4) Uani 1 1 d .
N16 N 0.65871(17) 0.49796(9) -0.13537(16) 0.0206(4) Uani 1 1 d .
C11 C 0.6518(2) 0.81497(9) 0.15500(17) 0.0132(4) Uani 1 1 d .
C12 C 0.48345(19) 0.74390(9) 0.13179(17) 0.0130(4) Uani 1 1 d .
H12A H 0.3899 0.7557 0.1529 0.016 Uiso 1 1 calc R
C13 C 0.56622(19) 0.72599(9) 0.24895(17) 0.0135(4) Uani 1 1 d .
H13B H 0.5100 0.7337 0.3208 0.016 Uiso 1 1 calc R
C14 C 0.62548(19) 0.65674(9) 0.25707(17) 0.0122(4) Uani 1 1 d .
H14 H 0.7071 0.6590 0.3126 0.015 Uiso 1 1 calc R
C15 C 0.57305(19) 0.63895(9) 0.04396(17) 0.0120(4) Uani 1 1 d .
C16 C 0.54231(19) 0.60327(9) -0.06097(17) 0.0135(4) Uani 1 1 d .
C17 C 0.39685(19) 0.68119(9) -0.05466(17) 0.0136(4) Uani 1 1 d .
H17 H 0.3227 0.7095 -0.0733 0.016 Uiso 1 1 calc R
C18 C 0.52788(19) 0.60592(10) 0.31207(17) 0.0141(4) Uani 1 1 d .
H18 H 0.4652 0.5909 0.2445 0.017 Uiso 1 1 calc R
C19 C 0.6042(2) 0.54488(10) 0.35831(18) 0.0156(4) Uani 1 1 d .
H19A H 0.5397 0.5120 0.3884 0.019 Uiso 1 1 calc R
H19B H 0.6511 0.5244 0.2902 0.019 Uiso 1 1 calc R
C20 C 0.6063(2) 0.54504(10) -0.10281(18) 0.0156(4) Uani 1 1 d .
H12 H 0.499(3) 0.6494(13) 0.465(2) 0.040(8) Uiso 1 1 d .
H13 H 0.767(3) 0.5799(16) 0.431(3) 0.069(11) Uiso 1 1 d .
H11B H 0.729(2) 0.8914(12) 0.082(2) 0.031(7) Uiso 1 1 d .
H11A H 0.800(3) 0.8689(12) 0.203(2) 0.034(7) Uiso 1 1 d .
H13A H 0.718(2) 0.6001(11) 0.1331(19) 0.016(6) Uiso 1 1 d .

loop_
_atom_site_aniso_label
_atom_site_aniso_U_11
_atom_site_aniso_U_22
_atom_site_aniso_U_33
_atom_site_aniso_U_23
_atom_site_aniso_U_13
_atom_site_aniso_U_12
O1 0.0168(7) 0.0112(7) 0.0144(7) 0.0024(6) -0.0029(5) -0.0031(5)
O2 0.0139(7) 0.0168(7) 0.0140(7) -0.0014(6) 0.0013(6) -0.0012(6)
O3 0.0301(9) 0.0143(8) 0.0216(8) 0.0005(6) -0.0105(7) 0.0033(7)
N1 0.0180(9) 0.0142(9) 0.0151(9) 0.0027(7) -0.0018(7) -0.0014(7)
N2 0.0161(9) 0.0113(8) 0.0148(9) 0.0019(7) -0.0001(7) -0.0003(7)
N3 0.0123(9) 0.0132(9) 0.0114(8) -0.0016(7) 0.0008(7) 0.0036(7)
N4 0.0165(9) 0.0158(9) 0.0129(9) 0.0020(7) -0.0011(7) -0.0019(7)
N5 0.0122(8) 0.0130(8) 0.0117(8) 0.0004(7) -0.0003(7) 0.0000(6)
N6 0.0220(10) 0.0177(9) 0.0208(10) -0.0057(8) -0.0024(8) 0.0017(8)
C1 0.0163(10) 0.0115(9) 0.0110(10) 0.0000(8) 0.0019(8) 0.0046(8)
C2 0.0133(9) 0.0107(9) 0.0127(10) -0.0008(8) 0.0009(7) 0.0032(8)
C3 0.0126(10) 0.0127(10) 0.0118(10) -0.0008(8) 0.0012(7) -0.0013(8)
C4 0.0138(10) 0.0130(10) 0.0103(9) 0.0004(8) -0.0006(8) 0.0007(8)
C5 0.0100(9) 0.0107(9) 0.0140(10) 0.0021(8) 0.0017(7) -0.0013(7)
C6 0.0154(10) 0.0127(10) 0.0136(10) 0.0006(8) 0.0006(8) -0.0025(8)
C7 0.0134(10) 0.0161(10) 0.0147(10) 0.0022(8) -0.0014(8) -0.0018(8)
C8 0.0155(10) 0.0136(10) 0.0104(10) -0.0019(8) 0.0004(8) -0.0015(8)
C9 0.0187(10) 0.0140(10) 0.0155(10) -0.0009(8) -0.0016(8) -0.0015(8)
C10 0.0145(10) 0.0182(11) 0.0110(10) -0.0002(8) -0.0024(8) -0.0028(8)
O11 0.0178(7) 0.0122(7) 0.0158(7) 0.0034(6) -0.0034(6) -0.0015(6)
O12 0.0145(7) 0.0222(8) 0.0131(7) -0.0027(6) 0.0026(6) -0.0008(6)
O13 0.0180(8) 0.0160(7) 0.0157(8) 0.0024(6) 0.0000(6) 0.0006(6)
N11 0.0196(10) 0.0149(9) 0.0189(10) 0.0041(8) -0.0057(8) -0.0030(7)
N12 0.0162(9) 0.0119(8) 0.0159(9) 0.0011(7) -0.0013(7) 0.0005(7)
N13 0.0150(9) 0.0141(9) 0.0114(8) -0.0001(7) -0.0001(7) 0.0058(7)
N14 0.0163(9) 0.0143(9) 0.0145(9) 0.0016(7) -0.0011(7) -0.0026(7)
N15 0.0118(8) 0.0116(8) 0.0129(8) -0.0005(6) -0.0006(7) 0.0011(6)
N16 0.0219(10) 0.0189(10) 0.0205(10) -0.0038(8) -0.0033(7) 0.0001(8)
C11 0.0162(10) 0.0110(9) 0.0126(10) -0.0001(8) 0.0018(8) 0.0044(8)
C12 0.0140(9) 0.0109(9) 0.0141(10) -0.0012(8) 0.0022(8) 0.0016(8)
C13 0.0143(10) 0.0137(10) 0.0125(10) -0.0012(8) 0.0018(8) -0.0011(8)
C14 0.0138(10) 0.0132(10) 0.0095(10) -0.0005(7) -0.0008(8) 0.0013(8)
C15 0.0124(10) 0.0107(9) 0.0131(10) 0.0020(8) 0.0025(8) -0.0019(7)
C16 0.0152(10) 0.0123(10) 0.0130(10) -0.0005(8) 0.0004(8) -0.0010(8)
C17 0.0129(10) 0.0131(10) 0.0148(10) 0.0032(8) -0.0002(8) -0.0011(8)
C18 0.0162(10) 0.0156(10) 0.0107(10) -0.0007(8) 0.0005(8) 0.0000(8)
C19 0.0182(10) 0.0153(10) 0.0132(10) -0.0012(8) -0.0001(8) -0.0015(8)
C20 0.0173(10) 0.0167(10) 0.0128(10) -0.0007(8) -0.0003(8) -0.0031(9)

loop_
_atom_type_symbol
_atom_type_description
_atom_type_scat_dispersion_real
_atom_type_scat_dispersion_imag
_atom_type_scat_source
C C 0.0033 0.0016 'International Tables Vol C Tables 4.2.6.8 and 6.1.1.4'
H H 0.0000 0.0000 'International Tables Vol C Tables 4.2.6.8 and 6.1.1.4'
O O 0.0106 0.0060 'International Tables Vol C Tables 4.2.6.8 and 6.1.1.4'
N N 0.0061 0.0033 'International Tables Vol C Tables 4.2.6.8 and 6.1.1.4'

loop_
_geom_angle_atom_site_label_1
_geom_angle_atom_site_label_2
_geom_angle_atom_site_label_3
_geom_angle
C1 O1 C3 106.21(14)
C8 O2 H2 108.0(18)
C9 O3 H3 112.5(16)
C1 N1 H1A 123.7(16)
C1 N1 H1B 115.3(15)
H1A N1 H1B 120(2)
C1 N2 C2 106.66(15)
C5 N3 C4 113.97(16)
C5 N3 H3A 111.9(15)
C4 N3 H3A 117.7(15)
C7 N4 C6 104.73(16)
C7 N5 C5 107.67(16)
C7 N5 C2 127.05(16)
C5 N5 C2 125.00(15)
N2 C1 N1 127.06(18)
N2 C1 O1 117.90(17)
N1 C1 O1 115.03(17)
N2 C2 N5 111.39(16)
N2 C2 C3 105.41(15)
N5 C2 C3 110.77(15)
N2 C2 H2A 109.7
N5 C2 H2A 109.7
C3 C2 H2A 109.7
O1 C3 C4 110.44(15)
O1 C3 C2 103.43(14)
C4 C3 C2 116.39(15)
O1 C3 H3B 108.8
C4 C3 H3B 108.8
C2 C3 H3B 108.8
N3 C4 C3 109.48(15)
N3 C4 C8 110.57(15)
C3 C4 C8 111.29(16)
N3 C4 H4 108.5
C3 C4 H4 108.5
C8 C4 H4 108.5
N5 C5 N3 118.67(17)
N5 C5 C6 105.04(16)
N3 C5 C6 136.29(18)
C5 C6 N4 110.13(17)
C5 C6 C10 127.32(18)
N4 C6 C10 122.47(17)
N4 C7 N5 112.43(17)
N4 C7 H7 123.8
N5 C7 H7 123.8
O2 C8 C9 110.96(16)
O2 C8 C4 113.08(15)
C9 C8 C4 111.13(16)
O2 C8 H8 107.1
C9 C8 H8 107.1
C4 C8 H8 107.1
O3 C9 C8 107.66(15)
O3 C9 H9B 110.2
C8 C9 H9B 110.2
O3 C9 H9A 110.2
C8 C9 H9A 110.2
H9B C9 H9A 108.5
N6 C10 C6 178.8(2)
C11 O11 C13 106.90(14)
C18 O12 H12 111.2(17)
C19 O13 H13 113(2)
C11 N11 H11B 117.2(16)
C11 N11 H11A 119.2(17)
H11B N11 H11A 123(2)
C11 N12 C12 106.73(16)
C15 N13 C14 115.32(16)
C15 N13 H13A 112.9(14)
C14 N13 H13A 118.0(14)
C17 N14 C16 104.47(16)
C15 N15 C17 107.59(16)
C15 N15 C12 124.76(16)
C17 N15 C12 127.11(16)
N12 C11 N11 127.77(19)
N12 C11 O11 117.47(17)
N11 C11 O11 114.75(17)
N12 C12 N15 111.82(16)
N12 C12 C13 105.40(15)
N15 C12 C13 111.02(15)
N12 C12 H12A 109.5
N15 C12 H12A 109.5
C13 C12 H12A 109.5
O11 C13 C14 108.88(15)
O11 C13 C12 103.38(14)
C14 C13 C12 117.25(16)
O11 C13 H13B 109.0
C14 C13 H13B 109.0
C12 C13 H13B 109.0
N13 C14 C13 110.22(15)
N13 C14 C18 111.64(15)
C13 C14 C18 112.39(16)
N13 C14 H14 107.4
C13 C14 H14 107.4
C18 C14 H14 107.4
N15 C15 N13 118.96(17)
N15 C15 C16 105.33(16)
N13 C15 C16 135.70(18)
C15 C16 N14 109.94(17)
C15 C16 C20 127.73(18)
N14 C16 C20 122.28(17)
N14 C17 N15 112.67(17)
N14 C17 H17 123.7
N15 C17 H17 123.7
O12 C18 C19 111.71(16)
O12 C18 C14 113.16(16)
C19 C18 C14 110.49(16)
O12 C18 H18 107.0
C19 C18 H18 107.0
C14 C18 H18 107.0
O13 C19 C18 112.03(16)
O13 C19 H19A 109.2
C18 C19 H19A 109.2
O13 C19 H19B 109.2
C18 C19 H19B 109.2
H19A C19 H19B 107.9
N16 C20 C16 179.2(2)

loop_
_geom_bond_atom_site_label_1
_geom_bond_atom_site_label_2
_geom_bond_distance
O1 C1 1.366(2)
O1 C3 1.454(2)
O2 C8 1.434(2)
O2 H2 0.93(3)
O3 C9 1.426(2)
O3 H3 0.93(3)
N1 C1 1.327(3)
N1 H1A 0.90(3)
N1 H1B 0.91(2)
N2 C1 1.292(2)
N2 C2 1.458(2)
N3 C5 1.375(2)
N3 C4 1.481(2)
N3 H3A 0.88(2)
N4 C7 1.303(3)
N4 C6 1.400(2)
N5 C7 1.367(2)
N5 C5 1.368(2)
N5 C2 1.468(2)
N6 C10 1.149(3)
C2 C3 1.550(3)
C2 H2A 1.0000
C3 C4 1.517(3)
C3 H3B 1.0000
C4 C8 1.549(3)
C4 H4 1.0000
C5 C6 1.383(3)
C6 C10 1.418(3)
C7 H7 0.9500
C8 C9 1.516(3)
C8 H8 1.0000
C9 H9B 0.9900
C9 H9A 0.9900
O11 C11 1.355(2)
O11 C13 1.451(2)
O12 C18 1.419(2)
O12 H12 0.89(3)
O13 C19 1.440(2)
O13 H13 0.82(3)
N11 C11 1.324(3)
N11 H11B 0.90(3)
N11 H11A 0.86(3)
N12 C11 1.300(2)
N12 C12 1.457(2)
N13 C15 1.374(2)
N13 C14 1.478(2)
N13 H13A 0.86(2)
N14 C17 1.307(2)
N14 C16 1.401(2)
N15 C15 1.363(2)
N15 C17 1.364(2)
N15 C12 1.465(2)
N16 C20 1.148(3)
C12 C13 1.546(3)
C12 H12A 1.0000
C13 C14 1.517(3)
C13 H13B 1.0000
C14 C18 1.553(3)
C14 H14 1.0000
C15 C16 1.385(3)
C16 C20 1.421(3)
C17 H17 0.9500
C18 C19 1.524(3)
C18 H18 1.0000
C19 H19A 0.9900
C19 H19B 0.9900

loop_
_geom_hbond_atom_site_label_D
_geom_hbond_atom_site_label_H
_geom_hbond_atom_site_label_A
_geom_hbond_distance_DH
_geom_hbond_distance_HA
_geom_hbond_distance_DA
_geom_hbond_angle_DHA
_geom_hbond_site_symmetry_A
O2 H2 N12 0.93(3) 1.85(3) 2.749(2) 160(3) 4_576
O3 H3 O13 0.93(3) 1.80(3) 2.725(2) 173(2) 3_666
N1 H1B O13 0.91(2) 2.04(2) 2.921(2) 163(2) 4_575
O12 H12 N2 0.89(3) 1.94(3) 2.794(2) 161(2) 4_676
O13 H13 O2 0.82(3) 1.92(3) 2.729(2) 172(3) 1_655
N11 H11B O3 0.90(3) 1.98(3) 2.869(2) 168(2) 4_675

loop_
_geom_torsion_atom_site_label_1
_geom_torsion_atom_site_label_2
_geom_torsion_atom_site_label_3
_geom_torsion_atom_site_label_4
_geom_torsion
C2 N2 C1 N1 -177.68(19)
C2 N2 C1 O1 3.6(2)
C3 O1 C1 N2 -6.5(2)
C3 O1 C1 N1 174.69(17)
C1 N2 C2 N5 -119.57(17)
C1 N2 C2 C3 0.6(2)
C7 N5 C2 N2 -77.9(2)
C5 N5 C2 N2 95.2(2)
C7 N5 C2 C3 165.12(17)
C5 N5 C2 C3 -21.7(3)
C1 O1 C3 C4 131.16(16)
C1 O1 C3 C2 5.94(18)
N2 C2 C3 O1 -4.09(18)
N5 C2 C3 O1 116.52(16)
N2 C2 C3 C4 -125.38(17)
N5 C2 C3 C4 -4.8(2)
C5 N3 C4 C3 -57.9(2)
C5 N3 C4 C8 65.1(2)
O1 C3 C4 N3 -76.13(18)
C2 C3 C4 N3 41.4(2)
O1 C3 C4 C8 161.33(15)
C2 C3 C4 C8 -81.2(2)
C7 N5 C5 N3 -178.63(17)
C2 N5 C5 N3 7.1(3)
C7 N5 C5 C6 0.7(2)
C2 N5 C5 C6 -173.55(17)
C4 N3 C5 N5 35.1(2)
C4 N3 C5 C6 -143.9(2)
N5 C5 C6 N4 -0.2(2)
N3 C5 C6 N4 178.9(2)
N5 C5 C6 C10 -177.03(19)
N3 C5 C6 C10 2.1(4)
C7 N4 C6 C5 -0.4(2)
C7 N4 C6 C10 176.62(19)
C6 N4 C7 N5 0.8(2)
C5 N5 C7 N4 -1.0(2)
C2 N5 C7 N4 173.08(17)
N3 C4 C8 O2 -159.08(15)
C3 C4 C8 O2 -37.2(2)
N3 C4 C8 C9 75.36(19)
C3 C4 C8 C9 -162.74(16)
O2 C8 C9 O3 -64.7(2)
C4 C8 C9 O3 62.1(2)
C12 N12 C11 N11 179.9(2)
C12 N12 C11 O11 1.3(2)
C13 O11 C11 N12 -3.2(2)
C13 O11 C11 N11 178.08(17)
C11 N12 C12 N15 -119.75(17)
C11 N12 C12 C13 1.0(2)
C15 N15 C12 N12 94.0(2)
C17 N15 C12 N12 -76.5(2)
C15 N15 C12 C13 -23.4(3)
C17 N15 C12 C13 166.10(17)
C11 O11 C13 C14 128.69(16)
C11 O11 C13 C12 3.34(18)
N12 C12 C13 O11 -2.65(19)
N15 C12 C13 O11 118.61(16)
N12 C12 C13 C14 -122.42(17)
N15 C12 C13 C14 -1.2(2)
C15 N13 C14 C13 -53.8(2)
C15 N13 C14 C18 71.8(2)
O11 C13 C14 N13 -80.39(18)
C12 C13 C14 N13 36.4(2)
O11 C13 C14 C18 154.39(15)
C12 C13 C14 C18 -88.8(2)
C17 N15 C15 N13 -179.87(17)
C12 N15 C15 N13 8.1(3)
C17 N15 C15 C16 0.6(2)
C12 N15 C15 C16 -171.50(17)
C14 N13 C15 N15 33.3(2)
C14 N13 C15 C16 -147.3(2)
N15 C15 C16 N14 -0.2(2)
N13 C15 C16 N14 -179.6(2)
N15 C15 C16 C20 -177.43(19)
N13 C15 C16 C20 3.1(4)
C17 N14 C16 C15 -0.3(2)
C17 N14 C16 C20 177.14(18)
C16 N14 C17 N15 0.7(2)
C15 N15 C17 N14 -0.8(2)
C12 N15 C17 N14 171.02(17)
N13 C14 C18 O12 -159.07(15)
C13 C14 C18 O12 -34.6(2)
N13 C14 C18 C19 74.82(19)
C13 C14 C18 C19 -160.74(15)
O12 C18 C19 O13 -64.7(2)
C14 C18 C19 O13 62.3(2)
